data_7040681
loop_
_publ_author_name
'Verchenko, Valeriy Yu'
'Sokolov, Sergei S.'
'Tsirlin, Alexander A.'
'Sobolev, Alexey V.'
'Presniakov, Igor A.'
'Bykov, Mikhail A.'
'Kirsanova, Maria A.'
'Shevelkov, Andrei V.'

_publ_section_title
;
 New Fe-based layered telluride Fe3-\dAs1-yTe2: synthesis, crystal
 structure and physical properties.
;
_journal_issue 42
_journal_name_full 'Dalton transactions (Cambridge, England : 2003)'
_journal_page_first 16938
_journal_page_last 16947
_journal_paper_doi 10.1039/c6dt02721k
_journal_volume 45
_journal_year 2016
_chemical_formula_sum 'As0.96 Fe2.72 Te2'
_chemical_formula_weight 479
_space_group_IT_number 194
_symmetry_cell_setting hexagonal
_symmetry_Int_Tables_number 194
_symmetry_space_group_name_Hall '-P 6c 2c'
_symmetry_space_group_name_H-M 'P 63/m m c'
_audit_creation_method 'Jana2006 Version : 25/10/2015'
_cell_angle_alpha 90
_cell_angle_beta 90
_cell_angle_gamma 120
_cell_formula_units_Z 2
_cell_length_a 3.85091(9)
_cell_length_b 3.85091(9)
_cell_length_c 17.1367(4)
_cell_measurement_reflns_used 37
_cell_measurement_temperature 300
_cell_measurement_theta_max 99.992
_cell_measurement_theta_min 9
_cell_volume 220.082(9)
_diffrn_ambient_temperature 300
_diffrn_detector 'LYNXEYE detector'
_diffrn_measurement_device
;
Bruker D8 Advance powder diffractometer
;
_diffrn_radiation_monochromator Ge
_diffrn_radiation_probe x-ray
_diffrn_radiation_wavelength 1.5406
_diffrn_source x-ray
_diffrn_source_target Cu
_exptl_absorpt_coefficient_mu 181.529
_exptl_crystal_density_diffrn 7.2286
_exptl_crystal_F_000 413
_pd_instr_location
;
Bruker D8 Advance powder diffractometer provided by the
Lomonosov Moscow State University program of development
;
_pd_meas_2theta_range_inc 0.015
_pd_meas_2theta_range_max 99.992
_pd_meas_2theta_range_min 9.000
_pd_meas_number_of_points 6053
_pd_meas_scan_method cont
_pd_proc_2theta_range_inc 0.015
_pd_proc_2theta_range_max 99.992
_pd_proc_2theta_range_min 9
_pd_proc_ls_background_function '10 Chebyshev polynoms'
_pd_proc_ls_pref_orient_corr 'March & Dollase'
_pd_proc_ls_profile_function Pseudo-Voigt
_pd_proc_ls_prof_R_factor 0.0424
_pd_proc_ls_prof_wR_expected 0.0421
_pd_proc_ls_prof_wR_factor 0.0605
_pd_proc_wavelength 1.5406
_refine_diff_density_max 3.96
_refine_diff_density_min -2.22
_refine_ls_goodness_of_fit_all 1.44
_refine_ls_number_constraints 2
_refine_ls_number_parameters 28
_refine_ls_number_restraints 0
_refine_ls_R_factor_all 0.0599
_refine_ls_R_factor_gt 0.0502
_refine_ls_shift/su_max 0.0435
_refine_ls_shift/su_mean 0.0071
_refine_ls_weighting_scheme sigma
_refine_ls_wR_factor_all 0.0604
_refine_ls_wR_factor_gt 0.0599
_cod_data_source_file c6dt02721k2.cif
_cod_data_source_block global
_cod_depositor_comments
;
The following automatic conversions were performed:

'_diffrn_radiation_probe' value 'X-ray' changed to 'x-ray' according
to
/usr/data/users/saulius/crontab/automatic-downloads/rss-feeds/RSC/lib/dictionaries/cif_core.dic
dictionary named 'cif_core.dic' version 2.4.2 from 2011-04-26.

Automatic conversion script
Id: cif_fix_values 4268 2015-11-12 08:31:59Z antanas 

 Adding full bibliography for 7040680--7040681.cif.
;
_cod_original_cell_volume 220.083(9)
_cod_original_sg_symbol_Hall '-P 6c;-2c'
_cod_database_code 7040681

loop_
_space_group_symop_id
_space_group_symop_operation_xyz
1 x,y,z
2 -y,x-y,z
3 -x+y,-x,z
4 -x,-y,z+1/2
5 y,-x+y,z+1/2
6 x-y,x,z+1/2
7 y,x,-z
8 x-y,-y,-z
9 -x,-x+y,-z
10 -y,-x,-z+1/2
11 -x+y,y,-z+1/2
12 x,x-y,-z+1/2
13 -x,-y,-z
14 y,-x+y,-z
15 x-y,x,-z
16 x,y,-z+1/2
17 -y,x-y,-z+1/2
18 -x+y,-x,-z+1/2
19 -y,-x,z
20 -x+y,y,z
21 x,x-y,z
22 y,x,z+1/2
23 x-y,-y,z+1/2
24 -x,-x+y,z+1/2

loop_
_atom_site_label
_atom_site_type_symbol
_atom_site_fract_x
_atom_site_fract_y
_atom_site_fract_z
_atom_site_adp_type
_atom_site_U_iso_or_equiv
_atom_site_site_symmetry_multiplicity
_atom_site_occupancy
_atom_site_calc_flag
Fe1 Fe 0 0 0.6700(2) Uiso 0.0170(9) 4 1 d
Fe2 Fe 0.666667 0.333333 0.75 Uiso 0.0170(9) 2 0.647(7) d
Fe3 Fe 0 0 0.5 Uiso 0.0170(9) 2 0.073(8) d
As1 As 0.333333 0.666667 0.75 Uiso 0.0165(14) 2 0.96 d
Te1 Te 0.666667 0.333333 0.58915(10) Uiso 0.0103(6) 4 1 d

loop_
_atom_type_symbol
_atom_type_scat_dispersion_real
_atom_type_scat_dispersion_imag
_atom_type_scat_source
As -0.9173 1.0337 'International Tables Vol C tables 4.2.6.8 and 6.1.1.1'
Fe -1.0862 3.1895 'International Tables Vol C tables 4.2.6.8 and 6.1.1.1'
Te -0.1505 6.4074 'International Tables Vol C tables 4.2.6.8 and 6.1.1.1'

loop_
_geom_angle_atom_site_label_1
_geom_angle_atom_site_label_2
_geom_angle_atom_site_label_3
_geom_angle_site_symmetry_1
_geom_angle_site_symmetry_3
_geom_angle
Fe1 Fe1 Fe2 10_556 1_445 58.36(8)
Fe1 Fe1 Fe2 10_556 1_455 58.36(8)
Fe1 Fe1 Fe2 10_556 . 58.36(8)
Fe1 Fe1 Fe3 10_556 . 180.0(5)
Fe1 Fe1 As1 10_556 1_445 58.36(8)
Fe1 Fe1 As1 10_556 1_545 58.36(8)
Fe1 Fe1 As1 10_556 . 58.36(8)
Fe1 Fe1 Te1 10_556 1_445 121.95(9)
Fe1 Fe1 Te1 10_556 1_455 121.95(9)
Fe1 Fe1 Te1 10_556 . 121.95(9)
Fe2 Fe1 Fe2 1_445 1_455 95.00(11)
Fe2 Fe1 Fe2 1_445 . 95.00(11)
Fe2 Fe1 Fe3 1_445 . 121.64(8)
Fe2 Fe1 As1 1_445 1_445 50.39(5)
Fe2 Fe1 As1 1_445 1_545 50.39(5)
Fe2 Fe1 As1 1_445 . 116.71(16)
Fe2 Fe1 Te1 1_445 1_445 63.59(3)
Fe2 Fe1 Te1 1_445 1_455 129.702(9)
Fe2 Fe1 Te1 1_445 . 129.702(9)
Fe2 Fe1 Fe2 1_455 . 95.00(11)
Fe2 Fe1 Fe3 1_455 . 121.64(8)
Fe2 Fe1 As1 1_455 1_445 50.39(5)
Fe2 Fe1 As1 1_455 1_545 116.71(16)
Fe2 Fe1 As1 1_455 . 50.39(5)
Fe2 Fe1 Te1 1_455 1_445 129.702(9)
Fe2 Fe1 Te1 1_455 1_455 63.59(3)
Fe2 Fe1 Te1 1_455 . 129.702(9)
Fe2 Fe1 Fe3 . . 121.64(8)
Fe2 Fe1 As1 . 1_445 116.71(16)
Fe2 Fe1 As1 . 1_545 50.39(5)
Fe2 Fe1 As1 . . 50.39(5)
Fe2 Fe1 Te1 . 1_445 129.702(9)
Fe2 Fe1 Te1 . 1_455 129.702(9)
Fe2 Fe1 Te1 . . 63.59(3)
Fe3 Fe1 As1 . 1_445 121.64(8)
Fe3 Fe1 As1 . 1_545 121.64(8)
Fe3 Fe1 As1 . . 121.64(8)
Fe3 Fe1 Te1 . 1_445 58.05(9)
Fe3 Fe1 Te1 . 1_455 58.05(9)
Fe3 Fe1 Te1 . . 58.05(9)
As1 Fe1 As1 1_445 1_545 95.00(11)
As1 Fe1 As1 1_445 . 95.00(11)
As1 Fe1 Te1 1_445 1_445 85.20(2)
As1 Fe1 Te1 1_445 1_455 85.20(2)
As1 Fe1 Te1 1_445 . 179.70(16)
As1 Fe1 As1 1_545 . 95.00(11)
As1 Fe1 Te1 1_545 1_445 85.20(2)
As1 Fe1 Te1 1_545 1_455 179.70(16)
As1 Fe1 Te1 1_545 . 85.20(2)
As1 Fe1 Te1 . 1_445 179.70(16)
As1 Fe1 Te1 . 1_455 85.20(2)
As1 Fe1 Te1 . . 85.20(2)
Te1 Fe1 Te1 1_445 1_455 94.59(11)
Te1 Fe1 Te1 1_445 . 94.59(11)
Te1 Fe1 Te1 1_455 . 94.59(11)
Fe1 Fe2 Fe1 . 1_655 95.00(8)
Fe1 Fe2 Fe1 . 1_665 95.00(8)
Fe1 Fe2 Fe1 . 10_556 63.29(11)
Fe1 Fe2 Fe1 . 10_656 129.61(3)
Fe1 Fe2 Fe1 . 10_666 129.61(3)
Fe1 Fe2 As1 . 1_545 64.81(2)
Fe1 Fe2 As1 . . 64.81(2)
Fe1 Fe2 As1 . 1_655 148.36(8)
Fe1 Fe2 Te1 . . 58.36(8)
Fe1 Fe2 Te1 . 10_666 121.64(8)
Fe1 Fe2 Fe1 1_655 1_665 95.00(8)
Fe1 Fe2 Fe1 1_655 10_556 129.61(3)
Fe1 Fe2 Fe1 1_655 10_656 63.29(11)
Fe1 Fe2 Fe1 1_655 10_666 129.61(3)
Fe1 Fe2 As1 1_655 1_545 64.81(2)
Fe1 Fe2 As1 1_655 . 148.36(8)
Fe1 Fe2 As1 1_655 1_655 64.81(2)
Fe1 Fe2 Te1 1_655 . 58.36(8)
Fe1 Fe2 Te1 1_655 10_666 121.64(8)
Fe1 Fe2 Fe1 1_665 10_556 129.61(3)
Fe1 Fe2 Fe1 1_665 10_656 129.61(3)
Fe1 Fe2 Fe1 1_665 10_666 63.29(11)
Fe1 Fe2 As1 1_665 1_545 148.36(8)
Fe1 Fe2 As1 1_665 . 64.81(2)
Fe1 Fe2 As1 1_665 1_655 64.81(2)
Fe1 Fe2 Te1 1_665 . 58.36(8)
Fe1 Fe2 Te1 1_665 10_666 121.64(8)
Fe1 Fe2 Fe1 10_556 10_656 95.00(8)
Fe1 Fe2 Fe1 10_556 10_666 95.00(8)
Fe1 Fe2 As1 10_556 1_545 64.81(2)
Fe1 Fe2 As1 10_556 . 64.81(2)
Fe1 Fe2 As1 10_556 1_655 148.36(8)
Fe1 Fe2 Te1 10_556 . 121.64(8)
Fe1 Fe2 Te1 10_556 10_666 58.36(8)
Fe1 Fe2 Fe1 10_656 10_666 95.00(8)
Fe1 Fe2 As1 10_656 1_545 64.81(2)
Fe1 Fe2 As1 10_656 . 148.36(8)
Fe1 Fe2 As1 10_656 1_655 64.81(2)
Fe1 Fe2 Te1 10_656 . 121.64(8)
Fe1 Fe2 Te1 10_656 10_666 58.36(8)
Fe1 Fe2 As1 10_666 1_545 148.36(8)
Fe1 Fe2 As1 10_666 . 64.81(2)
Fe1 Fe2 As1 10_666 1_655 64.81(2)
Fe1 Fe2 Te1 10_666 . 121.64(8)
Fe1 Fe2 Te1 10_666 10_666 58.36(8)
As1 Fe2 As1 1_545 . 119.9999(18)
As1 Fe2 As1 1_545 1_655 120.0002(15)
As1 Fe2 Te1 1_545 . 90
As1 Fe2 Te1 1_545 10_666 90
As1 Fe2 As1 . 1_655 119.9999(18)
As1 Fe2 Te1 . . 90
As1 Fe2 Te1 . 10_666 90
As1 Fe2 Te1 1_655 . 90
As1 Fe2 Te1 1_655 10_666 90
Te1 Fe2 Te1 . 10_666 180.0(5)
Fe1 Fe3 Fe1 . 7_556 180.0(5)
Fe1 Fe3 Te1 . 1_445 55.51(3)
Fe1 Fe3 Te1 . 1_455 55.51(3)
Fe1 Fe3 Te1 . . 55.51(3)
Fe1 Fe3 Te1 . 7_446 124.49(3)
Fe1 Fe3 Te1 . 7_546 124.49(3)
Fe1 Fe3 Te1 . 7_556 124.49(3)
Fe1 Fe3 Te1 7_556 1_445 124.49(3)
Fe1 Fe3 Te1 7_556 1_455 124.49(3)
Fe1 Fe3 Te1 7_556 . 124.49(3)
Fe1 Fe3 Te1 7_556 7_446 55.51(3)
Fe1 Fe3 Te1 7_556 7_546 55.51(3)
Fe1 Fe3 Te1 7_556 7_556 55.51(3)
Te1 Fe3 Te1 1_445 1_455 91.09(3)
Te1 Fe3 Te1 1_445 . 91.09(3)
Te1 Fe3 Te1 1_445 7_446 88.91(3)
Te1 Fe3 Te1 1_445 7_546 88.91(3)
Te1 Fe3 Te1 1_445 7_556 180.0(5)
Te1 Fe3 Te1 1_455 . 91.09(3)
Te1 Fe3 Te1 1_455 7_446 88.91(3)
Te1 Fe3 Te1 1_455 7_546 180.0(5)
Te1 Fe3 Te1 1_455 7_556 88.91(3)
Te1 Fe3 Te1 . 7_446 180.0(5)
Te1 Fe3 Te1 . 7_546 88.91(3)
Te1 Fe3 Te1 . 7_556 88.91(3)
Te1 Fe3 Te1 7_446 7_546 91.09(3)
Te1 Fe3 Te1 7_446 7_556 91.09(3)
Te1 Fe3 Te1 7_546 7_556 91.09(3)
Fe1 As1 Fe1 . 1_565 95.00(8)
Fe1 As1 Fe1 . 1_665 95.00(8)
Fe1 As1 Fe1 . 10_556 63.29(11)
Fe1 As1 Fe1 . 10_566 129.61(3)
Fe1 As1 Fe1 . 10_666 129.61(3)
Fe1 As1 Fe2 . 1_455 64.81(2)
Fe1 As1 Fe2 . . 64.81(2)
Fe1 As1 Fe2 . 1_565 148.36(8)
Fe1 As1 Fe1 1_565 1_665 95.00(8)
Fe1 As1 Fe1 1_565 10_556 129.61(3)
Fe1 As1 Fe1 1_565 10_566 63.29(11)
Fe1 As1 Fe1 1_565 10_666 129.61(3)
Fe1 As1 Fe2 1_565 1_455 64.81(2)
Fe1 As1 Fe2 1_565 . 148.36(8)
Fe1 As1 Fe2 1_565 1_565 64.81(2)
Fe1 As1 Fe1 1_665 10_556 129.61(3)
Fe1 As1 Fe1 1_665 10_566 129.61(3)
Fe1 As1 Fe1 1_665 10_666 63.29(11)
Fe1 As1 Fe2 1_665 1_455 148.36(8)
Fe1 As1 Fe2 1_665 . 64.81(2)
Fe1 As1 Fe2 1_665 1_565 64.81(2)
Fe1 As1 Fe1 10_556 10_566 95.00(8)
Fe1 As1 Fe1 10_556 10_666 95.00(8)
Fe1 As1 Fe2 10_556 1_455 64.81(2)
Fe1 As1 Fe2 10_556 . 64.81(2)
Fe1 As1 Fe2 10_556 1_565 148.36(8)
Fe1 As1 Fe1 10_566 10_666 95.00(8)
Fe1 As1 Fe2 10_566 1_455 64.81(2)
Fe1 As1 Fe2 10_566 . 148.36(8)
Fe1 As1 Fe2 10_566 1_565 64.81(2)
Fe1 As1 Fe2 10_666 1_455 148.36(8)
Fe1 As1 Fe2 10_666 . 64.81(2)
Fe1 As1 Fe2 10_666 1_565 64.81(2)
Fe2 As1 Fe2 1_455 . 119.9999(18)
Fe2 As1 Fe2 1_455 1_565 120.0002(15)
Fe2 As1 Fe2 . 1_565 119.9999(18)
Fe1 Te1 Fe1 . 1_655 94.59(9)
Fe1 Te1 Fe1 . 1_665 94.59(9)
Fe1 Te1 Fe2 . . 58.05(9)
Fe1 Te1 Fe3 . . 66.44(8)
Fe1 Te1 Fe3 . 1_655 130.49(3)
Fe1 Te1 Fe3 . 1_665 130.49(3)
Fe1 Te1 Fe1 1_655 1_665 94.59(9)
Fe1 Te1 Fe2 1_655 . 58.05(9)
Fe1 Te1 Fe3 1_655 . 130.49(3)
Fe1 Te1 Fe3 1_655 1_655 66.44(8)
Fe1 Te1 Fe3 1_655 1_665 130.49(3)
Fe1 Te1 Fe2 1_665 . 58.05(9)
Fe1 Te1 Fe3 1_665 . 130.49(3)
Fe1 Te1 Fe3 1_665 1_655 130.49(3)
Fe1 Te1 Fe3 1_665 1_665 66.44(8)
Fe2 Te1 Fe3 . . 124.49(3)
Fe2 Te1 Fe3 . 1_655 124.49(3)
Fe2 Te1 Fe3 . 1_665 124.49(3)
Fe3 Te1 Fe3 . 1_655 91.09(4)
Fe3 Te1 Fe3 . 1_665 91.09(4)
Fe3 Te1 Fe3 1_655 1_665 91.09(4)

loop_
_geom_bond_atom_site_label_1
_geom_bond_atom_site_label_2
_geom_bond_site_symmetry_2
_geom_bond_distance
Fe1 Fe1 10_556 2.740(6)
Fe1 Fe2 1_445 2.612(2)
Fe1 Fe2 1_455 2.612(2)
Fe1 Fe2 . 2.612(2)
Fe1 Fe3 . 2.914(4)
Fe1 As1 1_445 2.612(2)
Fe1 As1 1_545 2.612(2)
Fe1 As1 . 2.612(2)
Fe1 Te1 1_445 2.620(2)
Fe1 Te1 1_455 2.620(2)
Fe1 Te1 . 2.620(2)
Fe2 As1 1_545 2.22332(14)
Fe2 As1 . 2.22333(5)
Fe2 As1 1_655 2.22332(14)
Fe2 Te1 . 2.7565(18)
Fe2 Te1 10_666 2.7565(18)
Fe3 Te1 1_445 2.6976(10)
Fe3 Te1 1_455 2.6976(10)
Fe3 Te1 . 2.6976(10)
Fe3 Te1 7_446 2.6976(10)
Fe3 Te1 7_546 2.6976(10)
Fe3 Te1 7_556 2.6976(10)
